data_7229032
loop_
_publ_author_name
'Ursula Bentrup'
'Lidger Schroder'
'Werner Massa'

_publ_section_title
;
 Crystal structure, thermal decomposition and vibrational spectrum of
 ethyllendiammonium-pentafluoromanganat(III), enH2MnF5
;
_journal_name_full 'Zeitschrift fir Naturforschung'
_journal_page_first 789
_journal_page_last 794
_journal_volume 47b
_journal_year 1992
_chemical_formula_sum 'C2 H10 F5 Mn N2'
_chemical_formula_weight 212.1
_space_group_IT_number 66
_symmetry_cell_setting orthorhombic
_symmetry_Int_Tables_number 66
_symmetry_space_group_name_Hall '-C 2 2c'
_symmetry_space_group_name_H-M 'C c c m'
_cell_angle_alpha 90.
_cell_angle_beta 90.
_cell_angle_gamma 90.
_cell_formula_units_Z 16
_cell_length_a 17.105(4)
_cell_length_b 17.992(4)
_cell_length_c 8.478(2)
_cell_volume 2609.1(10)
_diffrn_ambient_temperature 293
_diffrn_radiation_probe x-ray
_diffrn_radiation_type MoK\a
_diffrn_radiation_wavelength 0.71069
_exptl_absorpt_coefficient_mu 1.97
_exptl_crystal_density_diffrn 2.159
_refine_ls_number_parameters 120
_refine_ls_number_reflns 977
_refine_ls_R_factor_gt 0.0397
_refine_ls_wR_factor_gt 0.0280
_cod_data_source_file Z-Naturforsch-1992-47b-789-794.cif
_cod_data_source_block an-H2MnF5
_cod_database_code 7229032

loop_
_symmetry_equiv_pos_site_id
_symmetry_equiv_pos_as_xyz
1 x,y,z
2 -x,-y,z
3 x,-y,1/2-z
4 -x,y,1/2-z
5 -x,-y,-z
6 x,y,-z
7 -x,y,1/2+z
8 x,-y,1/2+z
9 1/2+x,1/2+y,z
10 1/2-x,1/2-y,z
11 1/2+x,1/2-y,1/2-z
12 1/2-x,1/2+y,1/2-z
13 1/2-x,1/2-y,-z
14 1/2+x,1/2+y,-z
15 1/2-x,1/2+y,1/2+z
16 1/2+x,1/2-y,1/2+z

loop_
_atom_site_label
_atom_site_type_symbol
_atom_site_thermal_displace_type
_atom_site_fract_x
_atom_site_fract_y
_atom_site_fract_z
_atom_site_occupancy
_atom_site_U_iso_or_equiv
_atom_site_calc_flag
_atom_site_refinement_flags
_atom_site_disorder_assembly
_atom_site_disorder_group
Mn2 Mn Uiso 0.25180(10) 0.50000 0.25000 1.000 0.0120(10) . . . .
F4 F Uiso 0.2507(3) 0.4769(2) 0.50000 1.000 0.0240(10) . . . .
F5 F Uiso 0.1438(2) 0.50000 0.25000 1.000 0.045(2) . . . .
F6 F Uiso 0.3597(2) 0.50000 0.25000 1.000 0.0330(10) . . . .
F7 F Uiso 0.2528(2) 0.40000(10) 0.2130(2) 1.000 0.0390(10) . . . .
Mn1 Mn Uiso 0.00000 0.24750(10) 0.25000 1.000 0.0120(10) . . . .
F1 F Uiso -0.0205(2) 0.2468(3) 0.50000 1.000 0.0340(10) . . . .
F2 F Uiso 0.0756(2) 0.17510(10) 0.2684(3) 1.000 0.0340(10) . . . .
F3 F Uiso 0.0758(2) 0.3191(2) 0.2707(3) 1.000 0.0430(10) . . . .
N1 N Uiso 0.0767(3) 0.4245(3) 0.50000 1.000 0.023(2) . . . .
C1 C Uiso -0.0031(5) 0.4583(3) 0.50000 1.000 0.026(3) . . . .
N2 N Uiso 0.3123(3) 0.3364(3) 0.50000 1.000 0.020(2) . . . .
C2 C Uiso 0.2405(5) 0.2906(3) 0.50000 1.000 0.024(2) . . . .
N3 N Uiso 0.4275(3) 0.5795(3) 0.50000 1.000 0.023(2) . . . .
C3 C Uiso 0.5054(5) 0.5420(3) 0.50000 1.000 0.023(2) . . . .
N4 N Uiso 0.1679(2) 0.6801(3) 0.50000 1.000 0.019(2) . . . .
C4 C Uiso 0.2061(3) 0.7543(4) 0.50000 1.000 0.022(2) . . . .

loop_
_geom_angle_atom_site_label_1
_geom_angle_atom_site_label_2
_geom_angle_atom_site_label_3
_geom_angle
_geom_angle_site_symmetry_1
_geom_angle_site_symmetry_2
_geom_angle_site_symmetry_3
_geom_angle_publ_flag
F4 Mn2 F5 89.50(14) . . . yes
F4 Mn2 F6 90.50(14) . . . yes
F4 Mn2 F7 88.80(11) . . . yes
F4 Mn2 F4 179.0(2) . . 3_565 yes
F4 Mn2 F7 91.21(11) . . 3_565 yes
F5 Mn2 F6 180.00 . . . yes
F5 Mn2 F7 90.54(12) . . . yes
F4 Mn2 F5 89.50(14) 3_565 . . yes
F5 Mn2 F7 90.54(12) . . 3_565 yes
F6 Mn2 F7 89.46(12) . . . yes
F4 Mn2 F6 90.50(14) 3_565 . . yes
F6 Mn2 F7 89.46(12) . . 3_565 yes
F4 Mn2 F7 91.21(11) 3_565 . . yes
F7 Mn2 F7 178.93(19) . . 3_565 yes
F4 Mn2 F7 88.80(11) 3_565 . 3_565 yes
F2 Mn1 F3 89.56(14) 4_555 . 4_555 yes
F1 Mn1 F2 91.54(15) . . . yes
F1 Mn1 F3 91.44(15) . . . yes
F1 Mn1 F1 179.3(2) . . 4_555 yes
F1 Mn1 F2 87.98(15) . . 4_555 yes
F1 Mn1 F3 89.04(15) . . 4_555 yes
F2 Mn1 F3 89.56(14) . . . yes
F1 Mn1 F2 87.98(15) 4_555 . . yes
F2 Mn1 F2 90.00(14) . . 4_555 yes
F2 Mn1 F3 179.26(13) . . 4_555 yes
F1 Mn1 F3 89.04(15) 4_555 . . yes
F2 Mn1 F3 179.26(13) 4_555 . . yes
F3 Mn1 F3 90.89(17) . . 4_555 yes
F1 Mn1 F2 91.54(15) 4_555 . 4_555 yes
F1 Mn1 F3 91.44(15) 4_555 . 4_555 yes
Mn2 F4 Mn2 157.79(19) . . 6_556 yes
Mn1 F1 Mn1 161.20(18) . . 6_556 yes
N1 C1 C1 110.0(6) . . 2_565 yes
N2 C2 C2 111.3(6) . . 10_555 yes
N3 C3 C3 109.9(6) . . 2_665 yes
N4 C4 C4 110.2(5) . . 10_565 yes

loop_
_geom_bond_atom_site_label_1
_geom_bond_atom_site_label_2
_geom_bond_distance
_geom_bond_site_symmetry_1
_geom_bond_site_symmetry_2
_geom_bond_publ_flag
Mn2 F4 2.1600(9) . . yes
Mn2 F5 1.847(4) . . yes
Mn2 F6 1.846(4) . . yes
Mn2 F7 1.8264(18) . . yes
Mn2 F4 2.1600(9) . 3_565 yes
Mn2 F7 1.8264(18) . 3_565 yes
Mn1 F1 2.1484(8) . . yes
Mn1 F2 1.842(3) . . yes
Mn1 F3 1.836(4) . . yes
Mn1 F1 2.1484(8) . 4_555 yes
Mn1 F2 1.842(3) . 4_555 yes
Mn1 F3 1.836(4) . 4_555 yes
N1 C1 1.494(10) . . yes
N2 C2 1.479(9) . . yes
N3 C3 1.494(10) . . yes
N4 C4 1.486(9) . . yes
C1 C1 1.504(8) . 2_565 no
C2 C2 1.497(8) . 10_555 no
C3 C3 1.523(8) . 2_665 no
C4 C4 1.510(7) . 10_565 no
